data_7242365
loop_
_publ_author_name
'Chunikhin, Sergey S.'
'Ershov, Oleg V.'
'Yatsenko, Alexandr V.'
'Tafeenko, Viktor A.'
'Dmitrieva, Natalia E.'
'Ievlev, Mikhail Yu.'

_publ_section_title
;
 Alkali metal salts of a tetracyanopyridine (TCPy) derivative: structure
 characterization and luminescence properties
;
_journal_issue 15
_journal_name_full CrystEngComm
_journal_page_first 2816
_journal_page_last 2824
_journal_paper_doi 10.1039/D1CE00028D
_journal_volume 23
_journal_year 2021
_chemical_formula_moiety 'C18 H12 Cs N5 O'
_chemical_formula_sum 'C18 H12 Cs N5 O'
_chemical_formula_weight 447.24
_space_group_crystal_system monoclinic
_space_group_IT_number 14
_space_group_name_Hall '-P 2yn'
_space_group_name_H-M_alt 'P 1 21/n 1'
_atom_sites_solution_hydrogens mixed
_audit_creation_method SHELXL-2014/7
_audit_update_record
;
2020-05-03 deposited with the CCDC.	2021-03-08 downloaded from the CCDC.
;
_cell_angle_alpha 90
_cell_angle_beta 100.770(3)
_cell_angle_gamma 90
_cell_formula_units_Z 4
_cell_length_a 12.1276(4)
_cell_length_b 7.2781(2)
_cell_length_c 20.5686(8)
_cell_measurement_reflns_used 11987
_cell_measurement_temperature 295(2)
_cell_measurement_theta_max 70.5
_cell_measurement_theta_min 7.5
_cell_volume 1783.53(10)
_computing_structure_refinement 'SHELXL-2014/7 (Sheldrick, 2014)'
_diffrn_ambient_temperature 295
_diffrn_detector Pilatus100K
_diffrn_detector_area_resol_mean 5.81
_diffrn_detector_type STOE
_diffrn_measured_fraction_theta_full 0.997
_diffrn_measured_fraction_theta_max 0.988
_diffrn_measurement_device_type 'stadivari pilatus100k'
_diffrn_measurement_method 'rotation method'
_diffrn_radiation_collimation 'focusing mirrors'
_diffrn_radiation_monochromator none
_diffrn_radiation_polarisn_norm 0
_diffrn_radiation_type 'Cu K\a'
_diffrn_radiation_wavelength 1.54186
_diffrn_reflns_av_R_equivalents 0.0649
_diffrn_reflns_av_unetI/netI 0.0403
_diffrn_reflns_Laue_measured_fraction_full 0.997
_diffrn_reflns_Laue_measured_fraction_max 0.988
_diffrn_reflns_limit_h_max 14
_diffrn_reflns_limit_h_min -14
_diffrn_reflns_limit_k_max 5
_diffrn_reflns_limit_k_min -8
_diffrn_reflns_limit_l_max 25
_diffrn_reflns_limit_l_min -21
_diffrn_reflns_number 12851
_diffrn_reflns_point_group_measured_fraction_full 0.997
_diffrn_reflns_point_group_measured_fraction_max 0.988
_diffrn_reflns_theta_full 67.686
_diffrn_reflns_theta_max 72.814
_diffrn_reflns_theta_min 3.939
_diffrn_source 'Cu GeniX 3D'
_diffrn_source_current 0.600
_diffrn_source_power 0.030
_diffrn_source_voltage 50
_exptl_absorpt_coefficient_mu 16.326
_exptl_absorpt_correction_T_max 0.776
_exptl_absorpt_correction_T_min 0.382
_exptl_absorpt_correction_type multi-scan
_exptl_absorpt_process_details
;
[c.f. r.h. blessing, acta cryst. (1995), a51, 33-38]
;
_exptl_crystal_colour yellow
_exptl_crystal_density_diffrn 1.666
_exptl_crystal_description block
_exptl_crystal_F_000 872
_exptl_crystal_size_max .19
_exptl_crystal_size_mid .13
_exptl_crystal_size_min .10
_refine_diff_density_max 2.089
_refine_diff_density_min -0.814
_refine_diff_density_rms 0.137
_refine_ls_extinction_method none
_refine_ls_goodness_of_fit_ref 0.968
_refine_ls_hydrogen_treatment mixed
_refine_ls_matrix_type full
_refine_ls_number_parameters 233
_refine_ls_number_reflns 3504
_refine_ls_number_restraints 0
_refine_ls_restrained_S_all 0.968
_refine_ls_R_factor_all 0.0584
_refine_ls_R_factor_gt 0.0516
_refine_ls_shift/su_max 0.002
_refine_ls_shift/su_mean 0.000
_refine_ls_structure_factor_coef Fsqd
_refine_ls_weighting_details 'w=1/[\s^2^(Fo^2^)+(0.1020P)^2^] where P=(Fo^2^+2Fc^2^)/3'
_refine_ls_weighting_scheme calc
_refine_ls_wR_factor_gt 0.1311
_refine_ls_wR_factor_ref 0.1356
_reflns_Friedel_coverage 0.000
_reflns_number_gt 2873
_reflns_number_total 3504
_reflns_threshold_expression 'I > 2\s(I)'
_cod_data_source_file d1ce00028d2.cif
_cod_data_source_block ss206_meoh_cs
_cod_depositor_comments 'Adding full bibliography for 7242361--7242365.cif.'
_cod_original_sg_symbol_H-M 'P 21/n'
_cod_database_code 7242365
_shelx_shelxl_version_number 2014/7
_shelx_space_group_comment
;
The symmetry employed for this shelxl refinement is uniquely defined
by the following loop, which should always be used as a source of
symmetry information in preference to the above space-group names.
They are only intended as comments.
;

loop_
_space_group_symop_operation_xyz
'x, y, z'
'-x+1/2, y+1/2, -z+1/2'
'-x, -y, -z'
'x-1/2, -y-1/2, z-1/2'

loop_
_atom_site_label
_atom_site_type_symbol
_atom_site_fract_x
_atom_site_fract_y
_atom_site_fract_z
_atom_site_U_iso_or_equiv
_atom_site_adp_type
_atom_site_occupancy
_atom_site_site_symmetry_order
_atom_site_calc_flag
_atom_site_refinement_flags_posn
_atom_site_refinement_flags_adp
_atom_site_refinement_flags_occupancy
_atom_site_disorder_assembly
_atom_site_disorder_group
Cs1 Cs 1.15098(2) 0.48402(4) 0.31889(2) 0.06218(16) Uani 1 1 d . . . . .
O1 O 0.9013(4) 0.4247(11) 0.3167(3) 0.116(2) Uani 1 1 d . . . . .
N1 N 0.3605(3) 0.7382(5) 0.42314(17) 0.0484(7) Uani 1 1 d . . . . .
N2 N 0.3840(4) 0.6169(7) 0.2688(2) 0.0662(10) Uani 1 1 d . . . . .
N3 N 0.7193(4) 0.5465(7) 0.3793(2) 0.0669(10) Uani 1 1 d . . . . .
N4 N 0.7462(3) 0.6764(6) 0.5372(2) 0.0639(10) Uani 1 1 d . . . . .
N5 N 0.5893(4) 0.8530(7) 0.6672(2) 0.0751(12) Uani 1 1 d . . . . .
C2 C 0.4729(3) 0.7055(6) 0.4359(2) 0.0474(8) Uani 1 1 d . . . . .
C3 C 0.5348(4) 0.7324(6) 0.5011(2) 0.0505(9) Uani 1 1 d . . . . .
C4 C 0.4767(4) 0.7991(6) 0.5494(2) 0.0527(9) Uani 1 1 d . . . . .
C5 C 0.3625(4) 0.8373(6) 0.5357(2) 0.0518(9) Uani 1 1 d . . . . .
C6 C 0.3077(4) 0.7999(6) 0.4703(2) 0.0494(9) Uani 1 1 d . . . . .
C7 C 0.5167(4) 0.6409(6) 0.3804(2) 0.0498(9) Uani 1 1 d . . . . .
C8 C 0.6524(4) 0.6996(6) 0.5192(2) 0.0539(10) Uani 1 1 d . . . . .
C9 C 0.5400(4) 0.8287(7) 0.6151(2) 0.0579(10) Uani 1 1 d . . . . .
C10 C 0.3042(5) 0.9184(8) 0.5866(3) 0.0658(12) Uani 1 1 d . . . . .
H10A H 0.2746 0.8217 0.6100 0.099 Uiso 1 1 calc R U . . .
H10B H 0.2440 0.9956 0.5653 0.099 Uiso 1 1 calc R U . . .
H10C H 0.3565 0.9901 0.6171 0.099 Uiso 1 1 calc R U . . .
C11 C 0.4432(4) 0.6277(6) 0.3189(2) 0.0534(10) Uani 1 1 d . . . . .
C12 C 0.6293(4) 0.5899(7) 0.3812(2) 0.0542(10) Uani 1 1 d . . . . .
C13 C 0.1843(4) 0.8240(6) 0.4476(2) 0.0521(9) Uani 1 1 d . . . . .
C14 C 0.1447(4) 0.9160(7) 0.3892(2) 0.0602(11) Uani 1 1 d . . . . .
H14 H 0.1950 0.9719 0.3665 0.072 Uiso 1 1 calc R U . . .
C15 C 0.0310(4) 0.9258(8) 0.3645(3) 0.0693(12) Uani 1 1 d . . . . .
H15 H 0.0049 0.9901 0.3256 0.083 Uiso 1 1 calc R U . . .
C16 C -0.0435(4) 0.8409(8) 0.3971(3) 0.0722(14) Uani 1 1 d . . . . .
H16 H -0.1200 0.8452 0.3797 0.087 Uiso 1 1 calc R U . . .
C17 C -0.0056(4) 0.7490(8) 0.4555(3) 0.0703(13) Uani 1 1 d . . . . .
H17 H -0.0566 0.6931 0.4778 0.084 Uiso 1 1 calc R U . . .
C18 C 0.1082(4) 0.7398(7) 0.4811(3) 0.0605(11) Uani 1 1 d . . . . .
H18 H 0.1337 0.6776 0.5206 0.073 Uiso 1 1 calc R U . . .
C19 C 0.8337(7) 0.3356(14) 0.2659(4) 0.108(2) Uani 1 1 d . . . . .
H19A H 0.8744 0.3141 0.2308 0.163 Uiso 1 1 calc R U . . .
H19B H 0.7689 0.4097 0.2497 0.163 Uiso 1 1 calc R U . . .
H19C H 0.8104 0.2202 0.2814 0.163 Uiso 1 1 calc R U . . .
H1 H 0.850(12) 0.475(14) 0.339(7) 0.16(5) Uiso 1 1 d . . . . .

loop_
_atom_site_aniso_label
_atom_site_aniso_U_11
_atom_site_aniso_U_22
_atom_site_aniso_U_33
_atom_site_aniso_U_23
_atom_site_aniso_U_13
_atom_site_aniso_U_12
Cs1 0.0620(2) 0.0771(2) 0.0436(2) -0.00197(11) -0.00009(14) -0.00412(12)
O1 0.069(3) 0.169(5) 0.114(4) -0.057(4) 0.027(3) -0.008(3)
N1 0.0475(17) 0.0525(18) 0.0443(19) 0.0021(14) 0.0062(14) 0.0000(14)
N2 0.069(2) 0.085(3) 0.042(2) -0.0009(19) 0.0039(18) 0.001(2)
N3 0.055(2) 0.086(3) 0.059(3) -0.004(2) 0.0095(19) 0.002(2)
N4 0.057(2) 0.076(3) 0.055(2) -0.0009(19) -0.0006(18) 0.0028(19)
N5 0.088(3) 0.081(3) 0.051(2) -0.004(2) -0.002(2) -0.010(2)
C2 0.050(2) 0.050(2) 0.040(2) 0.0034(16) 0.0038(16) -0.0024(16)
C3 0.053(2) 0.054(2) 0.043(2) 0.0022(17) 0.0044(17) -0.0010(18)
C4 0.060(2) 0.052(2) 0.044(2) -0.0015(17) 0.0049(18) -0.0061(18)
C5 0.061(2) 0.054(2) 0.041(2) -0.0033(17) 0.0107(18) -0.0042(18)
C6 0.052(2) 0.052(2) 0.044(2) -0.0001(16) 0.0094(17) -0.0011(17)
C7 0.051(2) 0.058(2) 0.039(2) 0.0010(17) 0.0067(17) -0.0007(17)
C8 0.057(2) 0.058(2) 0.045(2) 0.0050(18) 0.0031(18) -0.0007(19)
C9 0.070(3) 0.060(2) 0.042(2) -0.0020(18) 0.005(2) -0.006(2)
C10 0.076(3) 0.070(3) 0.052(3) -0.012(2) 0.013(2) -0.004(2)
C11 0.054(2) 0.065(3) 0.042(2) 0.0020(18) 0.0117(18) 0.0046(19)
C12 0.054(2) 0.065(3) 0.042(2) -0.0003(19) 0.0041(18) -0.0027(19)
C13 0.052(2) 0.053(2) 0.051(2) -0.0035(18) 0.0087(18) 0.0015(17)
C14 0.053(2) 0.066(3) 0.061(3) 0.002(2) 0.007(2) 0.003(2)
C15 0.059(3) 0.078(3) 0.069(3) 0.006(3) 0.005(2) 0.009(2)
C16 0.045(2) 0.086(4) 0.085(4) -0.006(3) 0.009(2) 0.006(2)
C17 0.053(3) 0.081(3) 0.079(4) -0.001(3) 0.020(2) -0.002(2)
C18 0.060(3) 0.070(3) 0.053(3) 0.001(2) 0.014(2) -0.003(2)
C19 0.111(5) 0.140(7) 0.077(4) -0.023(4) 0.024(4) 0.014(5)

loop_
_atom_type_symbol
_atom_type_description
_atom_type_scat_dispersion_real
_atom_type_scat_dispersion_imag
_atom_type_scat_source
C C 0.0181 0.0091 'International Tables Vol C Tables 4.2.6.8 and 6.1.1.4'
H H 0.0000 0.0000 'International Tables Vol C Tables 4.2.6.8 and 6.1.1.4'
Cs Cs -0.7457 7.9052 'International Tables Vol C Tables 4.2.6.8 and 6.1.1.4'
N N 0.0311 0.0180 'International Tables Vol C Tables 4.2.6.8 and 6.1.1.4'
O O 0.0492 0.0322 'International Tables Vol C Tables 4.2.6.8 and 6.1.1.4'

loop_
_geom_angle_atom_site_label_1
_geom_angle_atom_site_label_2
_geom_angle_atom_site_label_3
_geom_angle
_geom_angle_site_symmetry_1
_geom_angle_site_symmetry_3
_geom_angle_publ_flag
O1 Cs1 N2 81.21(14) . 2_645 ?
O1 Cs1 N4 100.14(17) . 3_766 ?
N2 Cs1 N4 101.74(11) 2_645 3_766 ?
O1 Cs1 N5 89.29(17) . 4_675 ?
N2 Cs1 N5 77.54(12) 2_645 4_675 ?
N4 Cs1 N5 170.36(12) 3_766 4_675 ?
O1 Cs1 N2 159.16(17) . 1_655 ?
N2 Cs1 N2 95.66(8) 2_645 1_655 ?
N4 Cs1 N2 100.67(11) 3_766 1_655 ?
N5 Cs1 N2 69.97(12) 4_675 1_655 ?
O1 Cs1 C14 92.03(15) . 1_655 ?
N2 Cs1 C14 168.25(12) 2_645 1_655 ?
N4 Cs1 C14 88.86(12) 3_766 1_655 ?
N5 Cs1 C14 92.87(12) 4_675 1_655 ?
N2 Cs1 C14 87.23(11) 1_655 1_655 ?
O1 Cs1 N1 133.13(12) . 1_655 ?
N2 Cs1 N1 141.57(10) 2_645 1_655 ?
N4 Cs1 N1 61.22(10) 3_766 1_655 ?
N5 Cs1 N1 113.43(11) 4_675 1_655 ?
N2 Cs1 N1 58.58(9) 1_655 1_655 ?
C14 Cs1 N1 48.72(10) 1_655 1_655 ?
O1 Cs1 C13 94.77(13) . 1_655 ?
N2 Cs1 C13 166.78(11) 2_645 1_655 ?
N4 Cs1 C13 66.41(11) 3_766 1_655 ?
N5 Cs1 C13 115.16(11) 4_675 1_655 ?
N2 Cs1 C13 92.46(11) 1_655 1_655 ?
C14 Cs1 C13 22.47(11) 1_655 1_655 ?
N1 Cs1 C13 38.87(9) 1_655 1_655 ?
O1 Cs1 C11 171.65(17) . 1_655 ?
N2 Cs1 C11 105.16(11) 2_645 1_655 ?
N4 Cs1 C11 84.01(10) 3_766 1_655 ?
N5 Cs1 C11 86.90(11) 4_675 1_655 ?
N2 Cs1 C11 17.75(9) 1_655 1_655 ?
C14 Cs1 C11 80.76(10) 1_655 1_655 ?
N1 Cs1 C11 43.09(9) 1_655 1_655 ?
C13 Cs1 C11 80.18(10) 1_655 1_655 ?
O1 Cs1 C15 72.07(16) . 1_655 ?
N2 Cs1 C15 147.65(12) 2_645 1_655 ?
N4 Cs1 C15 100.66(12) 3_766 1_655 ?
N5 Cs1 C15 84.10(12) 4_675 1_655 ?
N2 Cs1 C15 102.80(12) 1_655 1_655 ?
C14 Cs1 C15 21.77(11) 1_655 1_655 ?
N1 Cs1 C15 70.42(10) 1_655 1_655 ?
C13 Cs1 C15 38.21(11) 1_655 1_655 ?
C11 Cs1 C15 100.13(11) 1_655 1_655 ?
O1 Cs1 C11 74.73(12) . 2_645 ?
N2 Cs1 C11 15.41(10) 2_645 2_645 ?
N4 Cs1 C11 116.36(11) 3_766 2_645 ?
N5 Cs1 C11 64.01(11) 4_675 2_645 ?
N2 Cs1 C11 96.91(10) 1_655 2_645 ?
C14 Cs1 C11 152.92(11) 1_655 2_645 ?
N1 Cs1 C11 151.75(9) 1_655 2_645 ?
C13 Cs1 C11 169.38(10) 1_655 2_645 ?
C11 Cs1 C11 110.05(8) 1_655 2_645 ?
C15 Cs1 C11 133.68(11) 1_655 2_645 ?
O1 Cs1 Cs1 115.54(12) . 2_745 ?
N2 Cs1 Cs1 34.35(8) 2_645 2_745 ?
N4 Cs1 Cs1 95.95(8) 3_766 2_745 ?
N5 Cs1 Cs1 77.96(9) 4_675 2_745 ?
N2 Cs1 Cs1 63.25(8) 1_655 2_745 ?
C14 Cs1 Cs1 150.49(8) 1_655 2_745 ?
N1 Cs1 Cs1 109.24(6) 1_655 2_745 ?
C13 Cs1 Cs1 147.71(7) 1_655 2_745 ?
C11 Cs1 Cs1 70.87(7) 1_655 2_745 ?
C15 Cs1 Cs1 160.22(9) 1_655 2_745 ?
C11 Cs1 Cs1 42.76(7) 2_645 2_745 ?
C19 O1 Cs1 122.1(4) . . ?
C19 O1 H1 102(8) . . ?
Cs1 O1 H1 135(8) . . ?
C6 N1 C2 121.2(4) . . ?
C6 N1 Cs1 103.2(2) . 1_455 ?
C2 N1 Cs1 127.4(3) . 1_455 ?
C11 N2 Cs1 116.4(4) . 2_655 ?
C11 N2 Cs1 99.7(3) . 1_455 ?
Cs1 N2 Cs1 112.69(13) 2_655 1_455 ?
C8 N4 Cs1 123.0(4) . 3_766 ?
C9 N5 Cs1 159.1(4) . 4_576 ?
N1 C2 C3 119.5(4) . . ?
N1 C2 C7 114.4(4) . . ?
C3 C2 C7 126.1(4) . . ?
C4 C3 C2 117.8(4) . . ?
C4 C3 C8 118.8(4) . . ?
C2 C3 C8 123.4(4) . . ?
C5 C4 C3 122.6(4) . . ?
C5 C4 C9 119.7(4) . . ?
C3 C4 C9 117.7(4) . . ?
C4 C5 C6 115.3(4) . . ?
C4 C5 C10 121.6(4) . . ?
C6 C5 C10 123.0(4) . . ?
N1 C6 C5 123.6(4) . . ?
N1 C6 C13 113.7(4) . . ?
C5 C6 C13 122.7(4) . . ?
C11 C7 C12 116.2(4) . . ?
C11 C7 C2 118.3(4) . . ?
C12 C7 C2 125.5(4) . . ?
N4 C8 C3 176.2(5) . . ?
N5 C9 C4 179.4(6) . . ?
C5 C10 H10A 109.5 . . ?
C5 C10 H10B 109.5 . . ?
H10A C10 H10B 109.5 . . ?
C5 C10 H10C 109.5 . . ?
H10A C10 H10C 109.5 . . ?
H10B C10 H10C 109.5 . . ?
N2 C11 C7 179.7(5) . . ?
N2 C11 Cs1 62.5(3) . 1_455 ?
C7 C11 Cs1 117.7(3) . 1_455 ?
N2 C11 Cs1 48.2(3) . 2_655 ?
C7 C11 Cs1 131.7(3) . 2_655 ?
Cs1 C11 Cs1 92.18(10) 1_455 2_655 ?
N3 C12 C7 177.3(5) . . ?
C14 C13 C18 119.3(4) . . ?
C14 C13 C6 119.6(4) . . ?
C18 C13 C6 120.8(4) . . ?
C14 C13 Cs1 73.8(3) . 1_455 ?
C18 C13 Cs1 93.9(3) . 1_455 ?
C6 C13 Cs1 96.7(2) . 1_455 ?
C13 C14 C15 120.5(5) . . ?
C13 C14 Cs1 83.8(3) . 1_455 ?
C15 C14 Cs1 89.5(3) . 1_455 ?
C13 C14 H14 119.8 . . ?
C15 C14 H14 119.8 . . ?
Cs1 C14 H14 96.8 1_455 . ?
C16 C15 C14 120.1(5) . . ?
C16 C15 Cs1 93.3(4) . 1_455 ?
C14 C15 Cs1 68.7(3) . 1_455 ?
C16 C15 H15 120.0 . . ?
C14 C15 H15 120.0 . . ?
Cs1 C15 H15 107.7 1_455 . ?
C15 C16 C17 120.2(5) . . ?
C15 C16 H16 119.9 . . ?
C17 C16 H16 119.9 . . ?
C16 C17 C18 120.2(5) . . ?
C16 C17 H17 119.9 . . ?
C18 C17 H17 119.9 . . ?
C17 C18 C13 119.8(5) . . ?
C17 C18 H18 120.1 . . ?
C13 C18 H18 120.1 . . ?
O1 C19 H19A 109.5 . . ?
O1 C19 H19B 109.5 . . ?
H19A C19 H19B 109.5 . . ?
O1 C19 H19C 109.5 . . ?
H19A C19 H19C 109.5 . . ?
H19B C19 H19C 109.5 . . ?

loop_
_geom_bond_atom_site_label_1
_geom_bond_atom_site_label_2
_geom_bond_distance
_geom_bond_site_symmetry_2
_geom_bond_publ_flag
Cs1 O1 3.051(5) . ?
Cs1 N2 3.207(5) 2_645 ?
Cs1 N4 3.209(4) 3_766 ?
Cs1 N5 3.291(5) 4_675 ?
Cs1 N2 3.327(4) 1_655 ?
Cs1 C14 3.468(5) 1_655 ?
Cs1 N1 3.527(3) 1_655 ?
Cs1 C13 3.591(4) 1_655 ?
Cs1 C11 3.695(4) 1_655 ?
Cs1 C15 3.721(6) 1_655 ?
Cs1 C11 3.853(5) 2_645 ?
Cs1 Cs1 5.4394(5) 2_745 ?
O1 C19 1.365(9) . ?
O1 H1 0.91(14) . ?
N1 C6 1.335(5) . ?
N1 C2 1.360(5) . ?
N1 Cs1 3.527(3) 1_455 ?
N2 C11 1.143(6) . ?
N2 Cs1 3.207(5) 2_655 ?
N2 Cs1 3.327(4) 1_455 ?
N3 C12 1.144(6) . ?
N4 C8 1.141(6) . ?
N4 Cs1 3.209(4) 3_766 ?
N5 C9 1.140(6) . ?
N5 Cs1 3.291(5) 4_576 ?
C2 C3 1.422(6) . ?
C2 C7 1.427(6) . ?
C3 C4 1.407(6) . ?
C3 C8 1.425(6) . ?
C4 C5 1.389(7) . ?
C4 C9 1.440(6) . ?
C5 C6 1.412(6) . ?
C5 C10 1.489(6) . ?
C6 C13 1.492(6) . ?
C7 C11 1.408(6) . ?
C7 C12 1.412(6) . ?
C10 H10A 0.9600 . ?
C10 H10B 0.9600 . ?
C10 H10C 0.9600 . ?
C11 Cs1 3.695(4) 1_455 ?
C11 Cs1 3.853(5) 2_655 ?
C13 C14 1.381(7) . ?
C13 C18 1.393(6) . ?
C13 Cs1 3.591(4) 1_455 ?
C14 C15 1.380(7) . ?
C14 Cs1 3.468(5) 1_455 ?
C14 H14 0.9300 . ?
C15 C16 1.369(8) . ?
C15 Cs1 3.721(6) 1_455 ?
C15 H15 0.9300 . ?
C16 C17 1.377(8) . ?
C16 H16 0.9300 . ?
C17 C18 1.384(7) . ?
C17 H17 0.9300 . ?
C18 H18 0.9300 . ?
C19 H19A 0.9600 . ?
C19 H19B 0.9600 . ?
C19 H19C 0.9600 . ?
